data_4339421
loop_
_publ_author_name
'Ingleson, Michael J.'
'Pink, Maren'
'Fan, Hongjun'
'Caulton, Kenneth G.'

_publ_section_title
;
 Exploring the reactivity of four-coordinate PNPCoX with access to
 three-coordinate spin triplet PNPCo.
;
_journal_issue 24
_journal_name_full 'Inorganic chemistry'
_journal_page_first 10321
_journal_page_last 10334
_journal_paper_doi 10.1021/ic701171p
_journal_volume 46
_journal_year 2007
_chemical_formula_moiety 'C23 H52 Co F3 N O3 P2 S Si2'
_chemical_formula_sum 'C23 H52 Co F3 N O3 P2 S Si2'
_chemical_formula_weight 656.77
_chemical_name_systematic
; 
 ? 
;
_space_group_IT_number 14
_symmetry_cell_setting monoclinic
_symmetry_space_group_name_Hall '-P 2ybc'
_symmetry_space_group_name_H-M 'P 1 21/c 1'
_atom_sites_solution_hydrogens geom
_atom_sites_solution_primary direct
_atom_sites_solution_secondary difmap
_audit_creation_method SHELXL-97
_cell_angle_alpha 90.00
_cell_angle_beta 102.677(3)
_cell_angle_gamma 90.00
_cell_formula_units_Z 4
_cell_length_a 11.8366(16)
_cell_length_b 16.075(2)
_cell_length_c 18.212(2)
_cell_measurement_reflns_used 3154
_cell_measurement_temperature 120(2)
_cell_measurement_theta_max 22.7
_cell_measurement_theta_min 2.3
_cell_volume 3380.8(7)
_computing_cell_refinement 'SAINT (Bruker, 2003)'
_computing_data_collection 'SMART (Bruker, 2001)'
_computing_data_reduction 'SAINT (Bruker, 2003)'
_computing_molecular_graphics 'SHELXTL (Bruker, 2003), XTEL (loc. libr.)'
_computing_publication_material 'SHELXTL (Bruker, 2003)'
_computing_structure_refinement 'SHELXL-97 (Sheldrick, 1997)'
_computing_structure_solution 'SIR-92 (Altomare, 1993)'
_diffrn_ambient_temperature 120(2)
_diffrn_detector 'CCD area detector'
_diffrn_detector_area_resol_mean 44.52
_diffrn_detector_type 'Bruker SMART 6000'
_diffrn_measured_fraction_theta_full 0.997
_diffrn_measured_fraction_theta_max 0.997
_diffrn_measurement_details '0.30 degree frames measured for 30 seconds each'
_diffrn_measurement_device 'three-circle goniometer with fixed chi'
_diffrn_measurement_device_type 'Bruker Platform goniometer'
_diffrn_measurement_method \w-scans
_diffrn_radiation_monochromator graphite
_diffrn_radiation_source 'fine-focus sealed tube'
_diffrn_radiation_type MoK\a
_diffrn_radiation_wavelength 0.71073
_diffrn_reflns_av_R_equivalents 0.0811
_diffrn_reflns_av_sigmaI/netI 0.0582
_diffrn_reflns_limit_h_max 14
_diffrn_reflns_limit_h_min -14
_diffrn_reflns_limit_k_max 20
_diffrn_reflns_limit_k_min -19
_diffrn_reflns_limit_l_max 22
_diffrn_reflns_limit_l_min -22
_diffrn_reflns_number 34596
_diffrn_reflns_theta_full 26.43
_diffrn_reflns_theta_max 26.43
_diffrn_reflns_theta_min 2.17
_diffrn_standards_decay_% 0.0
_diffrn_standards_interval_time 1079
_diffrn_standards_number 79
_exptl_absorpt_coefficient_mu 0.775
_exptl_absorpt_correction_T_max 0.8795
_exptl_absorpt_correction_T_min 0.8604
_exptl_absorpt_correction_type multi-scan
_exptl_absorpt_process_details 'SADABS, R. Blessing; 1995'
_exptl_crystal_colour blue
_exptl_crystal_density_diffrn 1.290
_exptl_crystal_density_method 'not measured'
_exptl_crystal_description block
_exptl_crystal_F_000 1396
_exptl_crystal_size_max 0.20
_exptl_crystal_size_mid 0.20
_exptl_crystal_size_min 0.17
_refine_diff_density_max 0.618
_refine_diff_density_min -0.535
_refine_diff_density_rms 0.079
_refine_ls_extinction_method none
_refine_ls_goodness_of_fit_ref 1.003
_refine_ls_hydrogen_treatment riding
_refine_ls_matrix_type full
_refine_ls_number_parameters 378
_refine_ls_number_reflns 6925
_refine_ls_number_restraints 107
_refine_ls_restrained_S_all 1.006
_refine_ls_R_factor_all 0.0823
_refine_ls_R_factor_gt 0.0449
_refine_ls_shift/su_max 0.001
_refine_ls_shift/su_mean 0.000
_refine_ls_structure_factor_coef Fsqd
_refine_ls_weighting_details 'calc w=1/[\s^2^(Fo^2^)+(0.0424P)^2^+5.2989P] where P=(Fo^2^+2Fc^2^)/3'
_refine_ls_weighting_scheme calc
_refine_ls_wR_factor_gt 0.0991
_refine_ls_wR_factor_ref 0.1209
_reflns_number_gt 4695
_reflns_number_total 6925
_reflns_threshold_expression >2sigma(I)
_cod_data_source_file ic701171p_si3.cif
_cod_data_source_block 05066
_cod_original_cell_volume 3380.9(8)
_cod_original_sg_symbol_H-M P2(1)/c
_cod_database_code 4339421

loop_
_symmetry_equiv_pos_as_xyz
'x, y, z'
'-x, y+1/2, -z+1/2'
'-x, -y, -z'
'x, -y-1/2, z-1/2'

loop_
_atom_site_label
_atom_site_type_symbol
_atom_site_fract_x
_atom_site_fract_y
_atom_site_fract_z
_atom_site_U_iso_or_equiv
_atom_site_adp_type
_atom_site_occupancy
_atom_site_symmetry_multiplicity
_atom_site_calc_flag
_atom_site_refinement_flags
_atom_site_disorder_assembly
_atom_site_disorder_group
Co1 Co 0.21440(4) 0.03288(3) 0.71456(2) 0.02332(12) Uani 1 1 d . A .
P1 P 0.01589(8) 0.01160(6) 0.72410(5) 0.0302(2) Uani 1 1 d . . .
P2 P 0.32542(8) 0.14747(5) 0.68463(5) 0.0284(2) Uani 1 1 d . . .
Si1 Si 0.20358(8) -0.03596(6) 0.86872(5) 0.0298(2) Uani 1 1 d . . .
Si2 Si 0.38886(10) 0.09595(6) 0.85575(5) 0.0328(2) Uani 1 1 d . . .
N1 N 0.2719(2) 0.03352(17) 0.82213(15) 0.0262(6) Uani 1 1 d . A .
C1 C 0.2844(3) -0.1353(2) 0.8912(2) 0.0382(9) Uani 1 1 d . . .
H1A H 0.3572 -0.1248 0.9276 0.057 Uiso 1 1 calc R . .
H1B H 0.3011 -0.1588 0.8450 0.057 Uiso 1 1 calc R . .
H1C H 0.2373 -0.1747 0.9127 0.057 Uiso 1 1 calc R . .
C2 C 0.1744(4) 0.0001(3) 0.9611(2) 0.0479(11) Uani 1 1 d . . .
H2A H 0.2467 -0.0005 0.9996 0.072 Uiso 1 1 calc R . .
H2B H 0.1182 -0.0373 0.9763 0.072 Uiso 1 1 calc R . .
H2C H 0.1431 0.0567 0.9556 0.072 Uiso 1 1 calc R . .
C3 C 0.0613(3) -0.0630(3) 0.8004(2) 0.0396(9) Uani 1 1 d . . .
H3A H 0.0694 -0.1184 0.7782 0.048 Uiso 1 1 calc R . .
H3B H -0.0005 -0.0673 0.8290 0.048 Uiso 1 1 calc R . .
C4 C -0.0823(3) -0.0437(2) 0.6431(2) 0.0367(9) Uani 1 1 d . . .
C5 C -0.2023(4) -0.0664(4) 0.6562(3) 0.0791(18) Uani 1 1 d . . .
H5A H -0.2330 -0.1143 0.6248 0.119 Uiso 1 1 calc R . .
H5B H -0.2547 -0.0189 0.6428 0.119 Uiso 1 1 calc R . .
H5C H -0.1958 -0.0805 0.7093 0.119 Uiso 1 1 calc R . .
C6 C -0.0246(4) -0.1243(3) 0.6303(3) 0.0810(19) Uani 1 1 d . . .
H6A H -0.0691 -0.1513 0.5849 0.122 Uiso 1 1 calc R . .
H6B H -0.0212 -0.1610 0.6737 0.122 Uiso 1 1 calc R . .
H6C H 0.0541 -0.1130 0.6241 0.122 Uiso 1 1 calc R . .
C7 C -0.0972(5) 0.0096(3) 0.5732(2) 0.0675(15) Uani 1 1 d . . .
H7A H -0.1359 -0.0228 0.5293 0.101 Uiso 1 1 calc R . .
H7B H -0.0211 0.0278 0.5665 0.101 Uiso 1 1 calc R . .
H7C H -0.1444 0.0584 0.5786 0.101 Uiso 1 1 calc R . .
C8 C -0.0679(3) 0.0937(3) 0.7641(2) 0.0436(10) Uani 1 1 d . . .
C9 C -0.1347(5) 0.1484(4) 0.7016(3) 0.089(2) Uani 1 1 d . . .
H9A H -0.1702 0.1946 0.7235 0.134 Uiso 1 1 calc R . .
H9B H -0.1954 0.1155 0.6690 0.134 Uiso 1 1 calc R . .
H9C H -0.0818 0.1705 0.6719 0.134 Uiso 1 1 calc R . .
C10 C 0.0170(3) 0.1457(2) 0.8195(2) 0.0392(9) Uani 1 1 d . . .
H10A H -0.0256 0.1839 0.8454 0.059 Uiso 1 1 calc R . .
H10B H 0.0657 0.1776 0.7926 0.059 Uiso 1 1 calc R . .
H10C H 0.0659 0.1092 0.8564 0.059 Uiso 1 1 calc R . .
C11 C -0.1527(4) 0.0566(4) 0.8104(3) 0.0765(18) Uani 1 1 d . . .
H11A H -0.1942 0.1020 0.8289 0.115 Uiso 1 1 calc R . .
H11B H -0.1085 0.0249 0.8531 0.115 Uiso 1 1 calc R . .
H11C H -0.2084 0.0198 0.7781 0.115 Uiso 1 1 calc R . .
C12 C 0.5257(3) 0.0360(3) 0.8856(2) 0.0495(11) Uani 1 1 d . A .
H12A H 0.5268 0.0087 0.9338 0.074 Uiso 1 1 calc R . .
H12B H 0.5919 0.0738 0.8910 0.074 Uiso 1 1 calc R . .
H12C H 0.5304 -0.0062 0.8475 0.074 Uiso 1 1 calc R . .
C13 C 0.3711(5) 0.1597(3) 0.9384(2) 0.0604(14) Uani 1 1 d . A .
H13A H 0.3686 0.1229 0.9809 0.091 Uiso 1 1 calc R . .
H13B H 0.2988 0.1914 0.9252 0.091 Uiso 1 1 calc R . .
H13C H 0.4366 0.1981 0.9525 0.091 Uiso 1 1 calc R . .
C14 C 0.3957(4) 0.1768(2) 0.7801(2) 0.0490(11) Uani 1 1 d . A .
H14A H 0.3596 0.2288 0.7930 0.059 Uiso 1 1 calc R . .
H14B H 0.4781 0.1890 0.7814 0.059 Uiso 1 1 calc R . .
C15 C 0.4446(3) 0.1180(2) 0.6371(2) 0.0335(8) Uani 1 1 d . A .
C16 C 0.3946(4) 0.0757(3) 0.5616(2) 0.0514(12) Uani 1 1 d . . .
H16A H 0.4573 0.0491 0.5429 0.077 Uiso 1 1 calc R A .
H16B H 0.3566 0.1174 0.5252 0.077 Uiso 1 1 calc R . .
H16C H 0.3379 0.0336 0.5684 0.077 Uiso 1 1 calc R . .
C17 C 0.5237(4) 0.1905(3) 0.6260(2) 0.0460(10) Uani 1 1 d . . .
H17A H 0.5927 0.1686 0.6111 0.069 Uiso 1 1 calc R A .
H17B H 0.5471 0.2215 0.6732 0.069 Uiso 1 1 calc R . .
H17C H 0.4819 0.2276 0.5865 0.069 Uiso 1 1 calc R . .
C18 C 0.5168(3) 0.0537(3) 0.6901(3) 0.0539(12) Uani 1 1 d . . .
H18A H 0.5724 0.0274 0.6647 0.081 Uiso 1 1 calc R A .
H18B H 0.4654 0.0113 0.7034 0.081 Uiso 1 1 calc R . .
H18C H 0.5587 0.0817 0.7358 0.081 Uiso 1 1 calc R . .
C19 C 0.2428(6) 0.2409(5) 0.6365(4) 0.0338(17) Uani 0.737(9) 1 d PD A 1
C20 C 0.3149(7) 0.3205(5) 0.6503(7) 0.0450(18) Uani 0.737(9) 1 d PD A 1
H20A H 0.3445 0.3282 0.7045 0.067 Uiso 0.737(9) 1 calc PR A 1
H20B H 0.2664 0.3682 0.6299 0.067 Uiso 0.737(9) 1 calc PR A 1
H20C H 0.3800 0.3163 0.6252 0.067 Uiso 0.737(9) 1 calc PR A 1
C21 C 0.2012(6) 0.2248(4) 0.5519(4) 0.0440(16) Uani 0.737(9) 1 d PD A 1
H21A H 0.1652 0.1696 0.5440 0.066 Uiso 0.737(9) 1 calc PR A 1
H21B H 0.2674 0.2271 0.5277 0.066 Uiso 0.737(9) 1 calc PR A 1
H21C H 0.1444 0.2673 0.5299 0.066 Uiso 0.737(9) 1 calc PR A 1
C22 C 0.1353(6) 0.2508(4) 0.6696(5) 0.059(2) Uani 0.737(9) 1 d PD A 1
H22A H 0.1589 0.2676 0.7224 0.089 Uiso 0.737(9) 1 calc PR A 1
H22B H 0.0938 0.1977 0.6662 0.089 Uiso 0.737(9) 1 calc PR A 1
H22C H 0.0844 0.2933 0.6412 0.089 Uiso 0.737(9) 1 calc PR A 1
C19D C 0.2692(17) 0.2537(16) 0.6577(11) 0.0338(17) Uani 0.263(9) 1 d PD A 2
C20D C 0.340(2) 0.3322(14) 0.658(2) 0.0450(18) Uani 0.263(9) 1 d PD A 2
H20D H 0.3981 0.3362 0.7052 0.067 Uiso 0.263(9) 1 calc PR A 2
H20E H 0.2893 0.3808 0.6522 0.067 Uiso 0.263(9) 1 calc PR A 2
H20F H 0.3797 0.3303 0.6157 0.067 Uiso 0.263(9) 1 calc PR A 2
C21D C 0.1861(19) 0.2420(14) 0.5821(11) 0.0440(16) Uani 0.263(9) 1 d PD A 2
H21D H 0.1237 0.2042 0.5878 0.066 Uiso 0.263(9) 1 calc PR A 2
H21E H 0.2279 0.2184 0.5461 0.066 Uiso 0.263(9) 1 calc PR A 2
H21F H 0.1532 0.2959 0.5635 0.066 Uiso 0.263(9) 1 calc PR A 2
C22D C 0.1925(11) 0.2652(10) 0.7133(9) 0.059(2) Uani 0.263(9) 1 d PD A 2
H22D H 0.2238 0.3097 0.7487 0.089 Uiso 0.263(9) 1 calc PR A 2
H22E H 0.1898 0.2132 0.7410 0.089 Uiso 0.263(9) 1 calc PR A 2
H22F H 0.1141 0.2800 0.6862 0.089 Uiso 0.263(9) 1 calc PR A 2
O1 O 0.2564(2) -0.06389(14) 0.65365(13) 0.0317(6) Uani 1 1 d D . .
S1 S 0.302(2) -0.1486(8) 0.6675(9) 0.0300(14) Uani 0.50 1 d PD A 1
O2 O 0.243(4) -0.206(3) 0.7054(18) 0.045(3) Uani 0.50 1 d PDU A 1
O3 O 0.425(2) -0.144(3) 0.6938(12) 0.049(3) Uani 0.50 1 d PDU A 1
C23 C 0.2817(10) -0.1885(10) 0.5723(9) 0.041(3) Uani 0.50 1 d PD A 1
F1 F 0.1706(8) -0.1906(11) 0.5381(9) 0.064(3) Uani 0.50 1 d PD A 1
F2 F 0.3340(11) -0.1429(11) 0.5296(10) 0.078(4) Uani 0.50 1 d PD A 1
F3 F 0.3234(14) -0.2657(10) 0.5736(14) 0.064(3) Uani 0.50 1 d PD A 1
S1D S 0.315(2) -0.1445(8) 0.6713(9) 0.0300(14) Uani 0.50 1 d PD A 2
O2D O 0.236(4) -0.200(3) 0.6947(18) 0.045(3) Uani 0.50 1 d PDU A 2
O3D O 0.432(2) -0.147(3) 0.7138(12) 0.049(3) Uani 0.50 1 d PDU A 2
C23D C 0.3221(10) -0.1805(10) 0.5782(9) 0.041(3) Uani 0.50 1 d PD A 2
F1D F 0.2167(8) -0.1840(11) 0.5328(10) 0.064(3) Uani 0.50 1 d PD A 2
F2D F 0.3866(11) -0.1327(11) 0.5454(9) 0.078(4) Uani 0.50 1 d PD A 2
F3D F 0.3636(14) -0.2580(10) 0.5808(14) 0.064(3) Uani 0.50 1 d PD A 2

loop_
_atom_site_aniso_label
_atom_site_aniso_U_11
_atom_site_aniso_U_22
_atom_site_aniso_U_33
_atom_site_aniso_U_23
_atom_site_aniso_U_13
_atom_site_aniso_U_12
Co1 0.0246(2) 0.0222(2) 0.0227(2) 0.00207(18) 0.00416(18) 0.00610(18)
P1 0.0222(4) 0.0364(5) 0.0308(5) 0.0040(4) 0.0029(4) 0.0083(4)
P2 0.0396(5) 0.0221(5) 0.0250(5) 0.0024(4) 0.0106(4) 0.0023(4)
Si1 0.0254(5) 0.0365(6) 0.0268(5) 0.0083(4) 0.0041(4) 0.0028(4)
Si2 0.0488(6) 0.0278(5) 0.0210(5) -0.0011(4) 0.0059(4) -0.0100(4)
N1 0.0282(15) 0.0259(15) 0.0246(15) -0.0007(12) 0.0060(12) 0.0036(12)
C1 0.036(2) 0.040(2) 0.034(2) 0.0119(17) -0.0026(17) 0.0013(17)
C2 0.047(2) 0.065(3) 0.033(2) 0.014(2) 0.0124(19) 0.010(2)
C3 0.0250(18) 0.048(2) 0.044(2) 0.0151(19) 0.0036(17) -0.0017(16)
C4 0.0280(18) 0.044(2) 0.034(2) 0.0017(17) -0.0013(16) 0.0040(16)
C5 0.045(3) 0.137(6) 0.052(3) -0.022(3) 0.004(2) -0.033(3)
C6 0.051(3) 0.062(3) 0.107(5) -0.041(3) -0.032(3) 0.014(2)
C7 0.101(4) 0.068(3) 0.031(2) 0.000(2) 0.008(3) -0.010(3)
C8 0.031(2) 0.056(3) 0.044(2) -0.007(2) 0.0090(18) 0.0125(18)
C9 0.092(4) 0.102(5) 0.063(3) -0.014(3) -0.006(3) 0.074(4)
C10 0.041(2) 0.036(2) 0.045(2) -0.0017(18) 0.0194(19) 0.0092(17)
C11 0.042(3) 0.114(5) 0.082(4) -0.031(3) 0.034(3) -0.015(3)
C12 0.035(2) 0.064(3) 0.042(2) 0.019(2) -0.0077(18) -0.016(2)
C13 0.107(4) 0.044(3) 0.031(2) -0.0095(19) 0.017(3) -0.020(3)
C14 0.090(3) 0.030(2) 0.028(2) -0.0068(17) 0.014(2) -0.020(2)
C15 0.0232(17) 0.039(2) 0.037(2) -0.0059(16) 0.0038(15) -0.0050(15)
C16 0.037(2) 0.075(3) 0.047(3) -0.025(2) 0.020(2) -0.018(2)
C17 0.040(2) 0.055(3) 0.044(2) -0.004(2) 0.0116(19) -0.0153(19)
C18 0.025(2) 0.053(3) 0.078(3) 0.002(2) 0.002(2) 0.0055(18)
C19 0.038(4) 0.023(3) 0.040(5) 0.008(3) 0.009(4) 0.001(2)
C20 0.067(5) 0.020(3) 0.048(4) 0.004(3) 0.011(4) -0.008(3)
C21 0.052(3) 0.038(4) 0.036(4) 0.007(3) -0.003(3) 0.001(3)
C22 0.053(4) 0.035(3) 0.098(6) 0.017(4) 0.033(4) 0.022(3)
C19D 0.038(4) 0.023(3) 0.040(5) 0.008(3) 0.009(4) 0.001(2)
C20D 0.067(5) 0.020(3) 0.048(4) 0.004(3) 0.011(4) -0.008(3)
C21D 0.052(3) 0.038(4) 0.036(4) 0.007(3) -0.003(3) 0.001(3)
C22D 0.053(4) 0.035(3) 0.098(6) 0.017(4) 0.033(4) 0.022(3)
O1 0.0421(14) 0.0224(12) 0.0305(14) -0.0003(10) 0.0080(11) 0.0091(10)
S1 0.036(4) 0.0221(10) 0.0309(12) 0.0003(8) 0.0053(16) 0.0065(17)
O2 0.062(4) 0.029(5) 0.044(7) 0.015(5) 0.013(6) 0.005(4)
O3 0.039(3) 0.041(3) 0.059(9) -0.003(8) -0.004(5) 0.015(2)
C23 0.052(9) 0.031(4) 0.041(3) -0.005(3) 0.009(6) 0.007(5)
F1 0.077(7) 0.062(3) 0.044(3) -0.014(2) -0.008(6) 0.027(6)
F2 0.124(11) 0.062(4) 0.069(6) -0.003(4) 0.068(8) 0.006(7)
F3 0.088(10) 0.040(3) 0.061(4) -0.015(2) 0.009(7) 0.031(5)
S1D 0.036(4) 0.0221(10) 0.0309(12) 0.0003(8) 0.0053(16) 0.0065(17)
O2D 0.062(4) 0.029(5) 0.044(7) 0.015(5) 0.013(6) 0.005(4)
O3D 0.039(3) 0.041(3) 0.059(9) -0.003(8) -0.004(5) 0.015(2)
C23D 0.052(9) 0.031(4) 0.041(3) -0.005(3) 0.009(6) 0.007(5)
F1D 0.077(7) 0.062(3) 0.044(3) -0.014(2) -0.008(6) 0.027(6)
F2D 0.124(11) 0.062(4) 0.069(6) -0.003(4) 0.068(8) 0.006(7)
F3D 0.088(10) 0.040(3) 0.061(4) -0.015(2) 0.009(7) 0.031(5)

loop_
_atom_type_symbol
_atom_type_description
_atom_type_scat_dispersion_real
_atom_type_scat_dispersion_imag
_atom_type_scat_source
C C 0.0033 0.0016 'International Tables Vol C Tables 4.2.6.8 and 6.1.1.4'
H H 0.0000 0.0000 'International Tables Vol C Tables 4.2.6.8 and 6.1.1.4'
N N 0.0061 0.0033 'International Tables Vol C Tables 4.2.6.8 and 6.1.1.4'
O O 0.0106 0.0060 'International Tables Vol C Tables 4.2.6.8 and 6.1.1.4'
F F 0.0171 0.0103 'International Tables Vol C Tables 4.2.6.8 and 6.1.1.4'
Si Si 0.0817 0.0704 'International Tables Vol C Tables 4.2.6.8 and 6.1.1.4'
P P 0.1023 0.0942 'International Tables Vol C Tables 4.2.6.8 and 6.1.1.4'
S S 0.1246 0.1234 'International Tables Vol C Tables 4.2.6.8 and 6.1.1.4'
Co Co 0.3494 0.9721 'International Tables Vol C Tables 4.2.6.8 and 6.1.1.4'

loop_
_geom_angle_atom_site_label_1
_geom_angle_atom_site_label_2
_geom_angle_atom_site_label_3
_geom_angle
N1 Co1 O1 118.95(11)
N1 Co1 P2 97.94(9)
O1 Co1 P2 104.60(8)
N1 Co1 P1 93.43(9)
O1 Co1 P1 106.78(8)
P2 Co1 P1 135.70(4)
C3 P1 C4 108.24(18)
C3 P1 C8 104.9(2)
C4 P1 C8 110.16(17)
C3 P1 Co1 91.10(12)
C4 P1 Co1 116.85(12)
C8 P1 Co1 121.95(14)
C14 P2 C19D 94.4(6)
C14 P2 C15 106.0(2)
C19D P2 C15 112.0(6)
C14 P2 C19 108.5(2)
C19D P2 C19 14.8(6)
C15 P2 C19 110.6(2)
C14 P2 Co1 98.07(13)
C19D P2 Co1 125.7(6)
C15 P2 Co1 114.69(12)
C19 P2 Co1 117.4(2)
N1 Si1 C1 113.18(16)
N1 Si1 C2 116.26(18)
C1 Si1 C2 104.72(19)
N1 Si1 C3 105.70(15)
C1 Si1 C3 106.53(18)
C2 Si1 C3 110.12(19)
N1 Si2 C12 112.61(17)
N1 Si2 C13 112.61(19)
C12 Si2 C13 107.0(2)
N1 Si2 C14 107.47(17)
C12 Si2 C14 113.1(2)
C13 Si2 C14 103.77(19)
Si1 N1 Si2 129.75(17)
Si1 N1 Co1 113.63(15)
Si2 N1 Co1 116.39(15)
Si1 C1 H1A 109.5
Si1 C1 H1B 109.5
H1A C1 H1B 109.5
Si1 C1 H1C 109.5
H1A C1 H1C 109.5
H1B C1 H1C 109.5
Si1 C2 H2A 109.5
Si1 C2 H2B 109.5
H2A C2 H2B 109.5
Si1 C2 H2C 109.5
H2A C2 H2C 109.5
H2B C2 H2C 109.5
P1 C3 Si1 114.6(2)
P1 C3 H3A 108.6
Si1 C3 H3A 108.6
P1 C3 H3B 108.6
Si1 C3 H3B 108.6
H3A C3 H3B 107.6
C6 C4 C7 109.3(4)
C6 C4 C5 106.6(4)
C7 C4 C5 108.9(4)
C6 C4 P1 107.6(3)
C7 C4 P1 109.2(3)
C5 C4 P1 115.0(3)
C4 C5 H5A 109.5
C4 C5 H5B 109.5
H5A C5 H5B 109.5
C4 C5 H5C 109.5
H5A C5 H5C 109.5
H5B C5 H5C 109.5
C4 C6 H6A 109.5
C4 C6 H6B 109.5
H6A C6 H6B 109.5
C4 C6 H6C 109.5
H6A C6 H6C 109.5
H6B C6 H6C 109.5
C4 C7 H7A 109.5
C4 C7 H7B 109.5
H7A C7 H7B 109.5
C4 C7 H7C 109.5
H7A C7 H7C 109.5
H7B C7 H7C 109.5
C10 C8 C9 109.9(4)
C10 C8 C11 105.2(4)
C9 C8 C11 109.5(4)
C10 C8 P1 108.4(3)
C9 C8 P1 110.4(3)
C11 C8 P1 113.3(3)
C8 C9 H9A 109.5
C8 C9 H9B 109.5
H9A C9 H9B 109.5
C8 C9 H9C 109.5
H9A C9 H9C 109.5
H9B C9 H9C 109.5
C8 C10 H10A 109.5
C8 C10 H10B 109.5
H10A C10 H10B 109.5
C8 C10 H10C 109.5
H10A C10 H10C 109.5
H10B C10 H10C 109.5
C8 C11 H11A 109.5
C8 C11 H11B 109.5
H11A C11 H11B 109.5
C8 C11 H11C 109.5
H11A C11 H11C 109.5
H11B C11 H11C 109.5
Si2 C12 H12A 109.5
Si2 C12 H12B 109.5
H12A C12 H12B 109.5
Si2 C12 H12C 109.5
H12A C12 H12C 109.5
H12B C12 H12C 109.5
Si2 C13 H13A 109.5
Si2 C13 H13B 109.5
H13A C13 H13B 109.5
Si2 C13 H13C 109.5
H13A C13 H13C 109.5
H13B C13 H13C 109.5
P2 C14 Si2 115.5(2)
P2 C14 H14A 108.4
Si2 C14 H14A 108.4
P2 C14 H14B 108.4
Si2 C14 H14B 108.4
H14A C14 H14B 107.5
C16 C15 C17 110.1(3)
C16 C15 C18 108.5(4)
C17 C15 C18 108.7(3)
C16 C15 P2 110.2(2)
C17 C15 P2 114.4(3)
C18 C15 P2 104.6(3)
C15 C16 H16A 109.5
C15 C16 H16B 109.5
H16A C16 H16B 109.5
C15 C16 H16C 109.5
H16A C16 H16C 109.5
H16B C16 H16C 109.5
C15 C17 H17A 109.5
C15 C17 H17B 109.5
H17A C17 H17B 109.5
C15 C17 H17C 109.5
H17A C17 H17C 109.5
H17B C17 H17C 109.5
C15 C18 H18A 109.5
C15 C18 H18B 109.5
H18A C18 H18B 109.5
C15 C18 H18C 109.5
H18A C18 H18C 109.5
H18B C18 H18C 109.5
C20 C19 C22 109.3(6)
C20 C19 C21 110.5(6)
C22 C19 C21 107.6(5)
C20 C19 P2 112.0(5)
C22 C19 P2 106.8(4)
C21 C19 P2 110.5(4)
C22D C19D C20D 108.3(16)
C22D C19D C21D 105.0(14)
C20D C19D C21D 110.6(18)
C22D C19D P2 99.7(13)
C20D C19D P2 126.7(16)
C21D C19D P2 104.4(14)
C19D C20D H20D 109.5
C19D C20D H20E 109.5
H20D C20D H20E 109.5
C19D C20D H20F 109.5
H20D C20D H20F 109.5
H20E C20D H20F 109.5
C19D C21D H21D 109.5
C19D C21D H21E 109.5
H21D C21D H21E 109.5
C19D C21D H21F 109.5
H21D C21D H21F 109.5
H21E C21D H21F 109.5
C19D C22D H22D 109.5
C19D C22D H22E 109.5
H22D C22D H22E 109.5
C19D C22D H22F 109.5
H22D C22D H22F 109.5
H22E C22D H22F 109.5
S1 O1 S1D 6.3(19)
S1 O1 Co1 137.9(6)
S1D O1 Co1 135.6(6)
O2 S1 O3 116.4(16)
O2 S1 O1 119(3)
O3 S1 O1 109(2)
O2 S1 C23 104.9(13)
O3 S1 C23 104.7(11)
O1 S1 C23 101.4(9)
F2 C23 F1 106.3(11)
F2 C23 F3 107.9(13)
F1 C23 F3 108.0(12)
F2 C23 S1 112.6(11)
F1 C23 S1 111.7(11)
F3 C23 S1 110.0(12)
O2D S1D O3D 116.3(16)
O2D S1D O1 108(3)
O3D S1D O1 120(2)
O2D S1D C23D 104.3(13)
O3D S1D C23D 105.0(11)
O1 S1D C23D 101.2(9)
F2D C23D F3D 108.4(13)
F2D C23D F1D 107.4(11)
F3D C23D F1D 105.5(12)
F2D C23D S1D 112.9(11)
F3D C23D S1D 110.9(12)
F1D C23D S1D 111.3(11)

loop_
_geom_bond_atom_site_label_1
_geom_bond_atom_site_label_2
_geom_bond_distance
Co1 N1 1.928(3)
Co1 O1 2.035(2)
Co1 P2 2.3942(10)
Co1 P1 2.4182(10)
P1 C3 1.825(4)
P1 C4 1.888(4)
P1 C8 1.889(4)
P2 C14 1.817(4)
P2 C19D 1.86(3)
P2 C15 1.870(4)
P2 C19 1.898(8)
Si1 N1 1.710(3)
Si1 C1 1.860(4)
Si1 C2 1.882(4)
Si1 C3 1.912(4)
Si2 N1 1.711(3)
Si2 C12 1.861(4)
Si2 C13 1.871(4)
Si2 C14 1.908(4)
C1 H1A 0.9800
C1 H1B 0.9800
C1 H1C 0.9800
C2 H2A 0.9800
C2 H2B 0.9800
C2 H2C 0.9800
C3 H3A 0.9900
C3 H3B 0.9900
C4 C6 1.506(6)
C4 C7 1.513(6)
C4 C5 1.535(6)
C5 H5A 0.9800
C5 H5B 0.9800
C5 H5C 0.9800
C6 H6A 0.9800
C6 H6B 0.9800
C6 H6C 0.9800
C7 H7A 0.9800
C7 H7B 0.9800
C7 H7C 0.9800
C8 C10 1.511(6)
C8 C9 1.517(6)
C8 C11 1.563(6)
C9 H9A 0.9800
C9 H9B 0.9800
C9 H9C 0.9800
C10 H10A 0.9800
C10 H10B 0.9800
C10 H10C 0.9800
C11 H11A 0.9800
C11 H11B 0.9800
C11 H11C 0.9800
C12 H12A 0.9800
C12 H12B 0.9800
C12 H12C 0.9800
C13 H13A 0.9800
C13 H13B 0.9800
C13 H13C 0.9800
C14 H14A 0.9900
C14 H14B 0.9900
C15 C16 1.532(5)
C15 C17 1.536(5)
C15 C18 1.538(6)
C16 H16A 0.9800
C16 H16B 0.9800
C16 H16C 0.9800
C17 H17A 0.9800
C17 H17B 0.9800
C17 H17C 0.9800
C18 H18A 0.9800
C18 H18B 0.9800
C18 H18C 0.9800
C19 C20 1.529(7)
C19 C22 1.530(7)
C19 C21 1.534(7)
C20 H20A 0.9800
C20 H20B 0.9800
C20 H20C 0.9800
C21 H21A 0.9800
C21 H21B 0.9800
C21 H21C 0.9800
C22 H22A 0.9800
C22 H22B 0.9800
C22 H22C 0.9800
C19D C22D 1.511(14)
C19D C20D 1.518(14)
C19D C21D 1.518(13)
C20D H20D 0.9800
C20D H20E 0.9800
C20D H20F 0.9800
C21D H21D 0.9800
C21D H21E 0.9800
C21D H21F 0.9800
C22D H22D 0.9800
C22D H22E 0.9800
C22D H22F 0.9800
O1 S1 1.467(10)
O1 S1D 1.471(10)
S1 O2 1.424(12)
S1 O3 1.428(11)
S1 C23 1.814(10)
C23 F2 1.319(11)
C23 F1 1.326(10)
C23 F3 1.334(10)
S1D O2D 1.426(11)
S1D O3D 1.433(11)
S1D C23D 1.811(11)
C23D F2D 1.316(11)
C23D F3D 1.336(10)
C23D F1D 1.338(10)

loop_
_geom_torsion_atom_site_label_1
_geom_torsion_atom_site_label_2
_geom_torsion_atom_site_label_3
_geom_torsion_atom_site_label_4
_geom_torsion
N1 Co1 P1 C3 -41.24(17)
O1 Co1 P1 C3 80.40(16)
P2 Co1 P1 C3 -146.29(15)
N1 Co1 P1 C4 -152.38(16)
O1 Co1 P1 C4 -30.74(16)
P2 Co1 P1 C4 102.57(14)
N1 Co1 P1 C8 67.16(18)
O1 Co1 P1 C8 -171.20(17)
P2 Co1 P1 C8 -37.89(17)
N1 Co1 P2 C14 -3.68(18)
O1 Co1 P2 C14 -126.46(18)
P1 Co1 P2 C14 99.59(17)
N1 Co1 P2 C19D -105.0(7)
O1 Co1 P2 C19D 132.2(7)
P1 Co1 P2 C19D -1.7(7)
N1 Co1 P2 C15 108.12(15)
O1 Co1 P2 C15 -14.67(15)
P1 Co1 P2 C15 -148.62(13)
N1 Co1 P2 C19 -119.5(2)
O1 Co1 P2 C19 117.7(2)
P1 Co1 P2 C19 -16.2(2)
C1 Si1 N1 Si2 -76.7(3)
C2 Si1 N1 Si2 44.6(3)
C3 Si1 N1 Si2 167.1(2)
C1 Si1 N1 Co1 97.56(19)
C2 Si1 N1 Co1 -141.14(18)
C3 Si1 N1 Co1 -18.7(2)
C12 Si2 N1 Si1 69.1(3)
C13 Si2 N1 Si1 -52.0(3)
C14 Si2 N1 Si1 -165.7(2)
C12 Si2 N1 Co1 -105.0(2)
C13 Si2 N1 Co1 133.9(2)
C14 Si2 N1 Co1 20.2(2)
O1 Co1 N1 Si1 -73.78(18)
P2 Co1 N1 Si1 174.63(13)
P1 Co1 N1 Si1 37.55(14)
O1 Co1 N1 Si2 101.27(17)
P2 Co1 N1 Si2 -10.32(16)
P1 Co1 N1 Si2 -147.41(14)
C4 P1 C3 Si1 156.0(2)
C8 P1 C3 Si1 -86.4(2)
Co1 P1 C3 Si1 37.2(2)
N1 Si1 C3 P1 -19.0(3)
C1 Si1 C3 P1 -139.7(2)
C2 Si1 C3 P1 107.3(3)
C3 P1 C4 C6 -47.6(4)
C8 P1 C4 C6 -161.8(4)
Co1 P1 C4 C6 53.4(4)
C3 P1 C4 C7 -166.1(3)
C8 P1 C4 C7 79.7(3)
Co1 P1 C4 C7 -65.2(3)
C3 P1 C4 C5 71.1(4)
C8 P1 C4 C5 -43.1(4)
Co1 P1 C4 C5 172.0(3)
C3 P1 C8 C10 73.0(3)
C4 P1 C8 C10 -170.7(3)
Co1 P1 C8 C10 -27.9(3)
C3 P1 C8 C9 -166.5(4)
C4 P1 C8 C9 -50.2(4)
Co1 P1 C8 C9 92.5(4)
C3 P1 C8 C11 -43.3(4)
C4 P1 C8 C11 73.0(4)
Co1 P1 C8 C11 -144.2(3)
C19D P2 C14 Si2 142.5(6)
C15 P2 C14 Si2 -103.2(3)
C19 P2 C14 Si2 138.0(3)
Co1 P2 C14 Si2 15.4(3)
N1 Si2 C14 P2 -23.6(3)
C12 Si2 C14 P2 101.3(3)
C13 Si2 C14 P2 -143.1(3)
C14 P2 C15 C16 168.7(3)
C19D P2 C15 C16 -89.8(7)
C19 P2 C15 C16 -73.9(4)
Co1 P2 C15 C16 61.7(3)
C14 P2 C15 C17 -66.6(3)
C19D P2 C15 C17 35.0(7)
C19 P2 C15 C17 50.8(4)
Co1 P2 C15 C17 -173.6(2)
C14 P2 C15 C18 52.2(3)
C19D P2 C15 C18 153.8(7)
C19 P2 C15 C18 169.7(3)
Co1 P2 C15 C18 -54.8(3)
C14 P2 C19 C20 45.6(6)
C19D P2 C19 C20 28(3)
C15 P2 C19 C20 -70.2(6)
Co1 P2 C19 C20 155.6(5)
C14 P2 C19 C22 -74.0(4)
C19D P2 C19 C22 -92(3)
C15 P2 C19 C22 170.1(4)
Co1 P2 C19 C22 35.9(5)
C14 P2 C19 C21 169.3(4)
C19D P2 C19 C21 152(3)
C15 P2 C19 C21 53.4(5)
Co1 P2 C19 C21 -80.8(5)
C14 P2 C19D C22D -61.5(10)
C15 P2 C19D C22D -170.7(8)
C19 P2 C19D C22D 102(3)
Co1 P2 C19D C22D 41.7(12)
C14 P2 C19D C20D 60.1(19)
C15 P2 C19D C20D -49.0(19)
C19 P2 C19D C20D -137(4)
Co1 P2 C19D C20D 163.3(17)
C14 P2 C19D C21D -169.8(11)
C15 P2 C19D C21D 81.0(12)
C19 P2 C19D C21D -7(2)
Co1 P2 C19D C21D -66.6(13)
N1 Co1 O1 S1 16.3(15)
P2 Co1 O1 S1 124.2(15)
P1 Co1 O1 S1 -87.5(15)
N1 Co1 O1 S1D 7.7(14)
P2 Co1 O1 S1D 115.6(14)
P1 Co1 O1 S1D -96.1(14)
S1D O1 S1 O2 128(13)
Co1 O1 S1 O2 55.8(18)
S1D O1 S1 O3 -8(12)
Co1 O1 S1 O3 -80.2(15)
S1D O1 S1 C23 -118(13)
Co1 O1 S1 C23 169.9(4)
O2 S1 C23 F2 -179(2)
O3 S1 C23 F2 -56(2)
O1 S1 C23 F2 57.3(16)
O2 S1 C23 F1 62(3)
O3 S1 C23 F1 -175(2)
O1 S1 C23 F1 -62.3(17)
O2 S1 C23 F3 -58(3)
O3 S1 C23 F3 65(2)
O1 S1 C23 F3 177.7(14)
S1 O1 S1D O2D -38(12)
Co1 O1 S1D O2D 76.1(15)
S1 O1 S1D O3D -174(13)
Co1 O1 S1D O3D -60.0(18)
S1 O1 S1D C23D 71(12)
Co1 O1 S1D C23D -174.6(4)
O2D S1D C23D F2D 176(2)
O3D S1D C23D F2D -61(2)
O1 S1D C23D F2D 63.9(16)
O2D S1D C23D F3D -62(3)
O3D S1D C23D F3D 61(2)
O1 S1D C23D F3D -174.2(14)
O2D S1D C23D F1D 55(2)
O3D S1D C23D F1D 178(2)
O1 S1D C23D F1D -57.0(17)
